data_7210788
loop_
_publ_author_name
'Chen, Huan-Huan'
'Yang, Jin'
'Liu, Ying-Ying'
'Ma, Jian-Fang'

_publ_section_title
;
 A series of tetranuclear-cluster-containing complexes based on
 pendent-arm macrocyclic ligand and different carboxylates: syntheses,
 structures, photoluminescence, and magnetic properties
;
_journal_issue 25
_journal_name_full CrystEngComm
_journal_page_first 5168
_journal_paper_doi 10.1039/c3ce40239h
_journal_volume 15
_journal_year 2013
_chemical_formula_moiety 'C36 H52 Mn4 N4 O18 '
_chemical_formula_sum 'C36 H52 Mn4 N4 O18'
_chemical_formula_weight 1048.58
_chemical_name_systematic
;
?
;
_space_group_IT_number 2
_symmetry_cell_setting triclinic
_symmetry_space_group_name_Hall '-P 1'
_symmetry_space_group_name_H-M 'P -1'
_atom_sites_solution_hydrogens geom
_atom_sites_solution_primary direct
_atom_sites_solution_secondary difmap
_audit_creation_method SHELXL-97
_cell_angle_alpha 114.506(7)
_cell_angle_beta 109.613(7)
_cell_angle_gamma 97.489(6)
_cell_formula_units_Z 1
_cell_length_a 10.2072(9)
_cell_length_b 10.7719(7)
_cell_length_c 11.5617(8)
_cell_measurement_reflns_used 5099
_cell_measurement_temperature 293(2)
_cell_measurement_theta_max 29.9
_cell_measurement_theta_min 4.3
_cell_volume 1034.31(18)
_computing_cell_refinement CrysAlis
_computing_data_collection 'CrysAlis (Oxford Diffraction, 2006)'
_computing_data_reduction CrysAlis
_computing_structure_refinement 'SHELXL-97 (Sheldrick, 1997)'
_computing_structure_solution 'SHELXS-97 (Sheldrick, 1997)'
_diffrn_ambient_temperature 293(2)
_diffrn_detector_area_resol_mean 10.0
_diffrn_measured_fraction_theta_full 0.991
_diffrn_measured_fraction_theta_max 0.853
_diffrn_measurement_device_type 'Oxford Diffraction Gemini R Ultra'
_diffrn_measurement_method '\w scan'
_diffrn_radiation_monochromator graphite
_diffrn_radiation_source 'fine-focus sealed tube'
_diffrn_radiation_type MoK\a
_diffrn_radiation_wavelength 0.71073
_diffrn_reflns_av_R_equivalents 0.0446
_diffrn_reflns_av_sigmaI/netI 0.0732
_diffrn_reflns_limit_h_max 14
_diffrn_reflns_limit_h_min -13
_diffrn_reflns_limit_k_max 13
_diffrn_reflns_limit_k_min -15
_diffrn_reflns_limit_l_max 15
_diffrn_reflns_limit_l_min -15
_diffrn_reflns_number 11577
_diffrn_reflns_theta_full 25.00
_diffrn_reflns_theta_max 29.89
_diffrn_reflns_theta_min 4.25
_exptl_absorpt_coefficient_mu 1.275
_exptl_absorpt_correction_T_max 0.744
_exptl_absorpt_correction_T_min 0.697
_exptl_absorpt_correction_type multi-scan
_exptl_absorpt_process_details
;
CrysAlis (Oxford Diffraction, 2006)
;
_exptl_crystal_colour orange-yellow
_exptl_crystal_density_diffrn 1.683
_exptl_crystal_density_method 'not measured'
_exptl_crystal_description block
_exptl_crystal_F_000 540
_exptl_crystal_size_max 0.346
_exptl_crystal_size_mid 0.242
_exptl_crystal_size_min 0.232
_refine_diff_density_max 0.833
_refine_diff_density_min -0.389
_refine_diff_density_rms 0.101
_refine_ls_extinction_method none
_refine_ls_goodness_of_fit_ref 0.919
_refine_ls_hydrogen_treatment mixed
_refine_ls_matrix_type full
_refine_ls_number_parameters 292
_refine_ls_number_reflns 5099
_refine_ls_number_restraints 300
_refine_ls_restrained_S_all 0.912
_refine_ls_R_factor_all 0.0887
_refine_ls_R_factor_gt 0.0497
_refine_ls_shift/su_max 0.001
_refine_ls_shift/su_mean 0.000
_refine_ls_structure_factor_coef Fsqd
_refine_ls_weighting_details 'calc w=1/[\s^2^(Fo^2^)+(0.0748P)^2^+0.0000P] where P=(Fo^2^+2Fc^2^)/3'
_refine_ls_weighting_scheme calc
_refine_ls_wR_factor_gt 0.1178
_refine_ls_wR_factor_ref 0.1285
_reflns_number_gt 3107
_reflns_number_total 5099
_reflns_threshold_expression >2sigma(I)
_cod_data_source_file c3ce40239h.txt
_cod_data_source_block Compound-2
_cod_original_cell_volume 1034.30(13)
_cod_original_sg_symbol_Hall '-P 1 '
_cod_database_code 7210788

loop_
_symmetry_equiv_pos_as_xyz
'x, y, z'
'-x, -y, -z'

loop_
_atom_site_label
_atom_site_type_symbol
_atom_site_fract_x
_atom_site_fract_y
_atom_site_fract_z
_atom_site_U_iso_or_equiv
_atom_site_adp_type
_atom_site_occupancy
_atom_site_symmetry_multiplicity
_atom_site_calc_flag
_atom_site_refinement_flags
Mn1 Mn 1.14457(5) 0.27998(5) 0.36045(5) 0.02907(15) Uani 1 1 d .
Mn2 Mn 0.89026(5) 0.37638(5) 0.48954(5) 0.02420(14) Uani 1 1 d .
C1 C 0.5315(5) 0.3659(6) -0.1394(4) 0.0659(13) Uani 1 1 d U
H1A H 0.5684 0.4384 -0.1584 0.099 Uiso 1 1 calc R
H1B H 0.4481 0.3807 -0.1211 0.099 Uiso 1 1 calc R
H1C H 0.5029 0.2727 -0.2195 0.099 Uiso 1 1 calc R
C2 C 0.6491(4) 0.3751(4) -0.0126(4) 0.0438(9) Uani 1 1 d U
C3 C 0.7876(4) 0.4702(4) 0.0531(4) 0.0415(9) Uani 1 1 d U
H3 H 0.8077 0.5310 0.0187 0.050 Uiso 1 1 calc R
C4 C 0.9010(4) 0.4796(4) 0.1704(3) 0.0316(7) Uani 1 1 d U
C5 C 0.8702(4) 0.3910(3) 0.2238(3) 0.0274(7) Uani 1 1 d U
C6 C 0.7318(4) 0.2860(4) 0.1529(3) 0.0325(7) Uani 1 1 d U
C7 C 0.6241(4) 0.2825(4) 0.0372(4) 0.0407(9) Uani 1 1 d U
H7 H 0.5318 0.2149 -0.0079 0.049 Uiso 1 1 calc R
C8 C 0.7041(4) 0.1669(3) 0.1856(3) 0.0333(8) Uani 1 1 d U
H8A H 0.7866 0.1299 0.1943 0.040 Uiso 1 1 calc R
H8B H 0.6182 0.0896 0.1061 0.040 Uiso 1 1 calc R
C9 C 0.6648(4) 0.0770(4) 0.3345(4) 0.0378(8) Uani 1 1 d U
H9A H 0.7525 0.0490 0.3412 0.045 Uiso 1 1 calc R
H9B H 0.5834 -0.0012 0.2504 0.045 Uiso 1 1 calc R
C10 C 0.6392(4) 0.0937(4) 0.4617(4) 0.0410(9) Uani 1 1 d U
H10A H 0.6590 0.0150 0.4774 0.049 Uiso 1 1 calc R
H10B H 0.5359 0.0817 0.4369 0.049 Uiso 1 1 calc R
C11 C 0.7262(4) 0.2333(4) 0.6021(4) 0.0377(8) Uani 1 1 d U
H11A H 0.6767 0.3041 0.6009 0.045 Uiso 1 1 calc R
H11B H 0.7227 0.2152 0.6767 0.045 Uiso 1 1 calc R
C12 C 0.9448(4) 0.4305(4) 0.7787(4) 0.0351(8) Uani 1 1 d U
H12A H 0.9424 0.4033 0.8484 0.042 Uiso 1 1 calc R
H12B H 0.8816 0.4899 0.7744 0.042 Uiso 1 1 calc R
C13 C 0.9695(4) 0.1975(4) 0.6406(4) 0.0333(7) Uani 1 1 d U
H13A H 0.9037 0.0995 0.5859 0.040 Uiso 1 1 calc R
H13B H 1.0217 0.2174 0.7367 0.040 Uiso 1 1 calc R
C14 C 1.0786(4) 0.2110(3) 0.5808(3) 0.0298(7) Uani 1 1 d U
C15 C 0.5541(4) 0.2600(4) 0.3059(4) 0.0353(8) Uani 1 1 d U
H15A H 0.4992 0.2235 0.3455 0.042 Uiso 1 1 calc R
H15B H 0.4902 0.2233 0.2073 0.042 Uiso 1 1 calc R
C16 C 0.5981(3) 0.4224(3) 0.3819(3) 0.0290(7) Uani 1 1 d U
C17 C 1.0005(6) -0.0476(4) 0.1254(4) 0.0566(12) Uani 1 1 d U
C18 C 1.1379(7) -0.0755(6) 0.1210(6) 0.0831(17) Uani 1 1 d U
H18A H 1.1150 -0.1714 0.0471 0.125 Uiso 1 1 calc R
H18B H 1.2005 -0.0655 0.2097 0.125 Uiso 1 1 calc R
H18C H 1.1870 -0.0078 0.1033 0.125 Uiso 1 1 calc R
N1 N 0.6813(3) 0.2059(3) 0.3162(3) 0.0293(6) Uani 1 1 d .
N2 N 0.8819(3) 0.2974(3) 0.6391(3) 0.0303(6) Uani 1 1 d .
O1 O 0.9734(2) 0.4030(2) 0.3448(2) 0.0221(5) Uani 1 1 d .
O2 O 0.7305(2) 0.4900(2) 0.4776(2) 0.0318(5) Uani 1 1 d .
O3 O 0.5053(2) 0.4808(2) 0.3545(3) 0.0372(6) Uani 1 1 d .
O4 O 1.0127(3) 0.0730(3) 0.2160(3) 0.0535(8) Uani 1 1 d .
O5 O 0.8815(5) -0.1433(4) 0.0430(3) 0.1015(16) Uani 1 1 d .
O6 O 1.0568(2) 0.2752(2) 0.5075(2) 0.0322(5) Uani 1 1 d .
O7 O 1.1760(3) 0.1572(3) 0.6003(3) 0.0425(6) Uani 1 1 d .
O1W O 1.2188(3) 0.3172(3) 0.2232(2) 0.0397(6) Uani 1 1 d D
H1WA H 1.179(4) 0.252(3) 0.1371(17) 0.059 Uiso 1 1 d D
H1WB H 1.299(3) 0.378(3) 0.250(3) 0.059 Uiso 1 1 d D
O2W O 1.3364(3) 0.2340(3) 0.4806(3) 0.0378(6) Uani 1 1 d D
H2WA H 1.296(4) 0.200(4) 0.519(3) 0.057 Uiso 1 1 d D
H2WB H 1.394(4) 0.319(2) 0.535(3) 0.057 Uiso 1 1 d D

loop_
_atom_site_aniso_label
_atom_site_aniso_U_11
_atom_site_aniso_U_22
_atom_site_aniso_U_33
_atom_site_aniso_U_23
_atom_site_aniso_U_13
_atom_site_aniso_U_12
Mn1 0.0288(3) 0.0304(3) 0.0263(3) 0.0126(2) 0.0109(2) 0.0115(2)
Mn2 0.0234(3) 0.0266(3) 0.0239(2) 0.0145(2) 0.0082(2) 0.00992(19)
C1 0.073(3) 0.089(3) 0.037(2) 0.037(2) 0.010(2) 0.041(3)
C2 0.0472(19) 0.056(2) 0.0239(15) 0.0194(15) 0.0073(14) 0.0264(16)
C3 0.057(2) 0.0482(19) 0.0277(15) 0.0245(15) 0.0165(15) 0.0256(16)
C4 0.0396(17) 0.0385(16) 0.0235(14) 0.0173(13) 0.0153(13) 0.0206(14)
C5 0.0330(16) 0.0349(16) 0.0182(13) 0.0138(12) 0.0114(12) 0.0187(13)
C6 0.0325(16) 0.0379(16) 0.0232(14) 0.0123(12) 0.0095(12) 0.0154(13)
C7 0.0367(17) 0.0440(18) 0.0285(15) 0.0125(14) 0.0061(14) 0.0142(14)
C8 0.0293(16) 0.0293(15) 0.0281(15) 0.0085(12) 0.0058(13) 0.0067(13)
C9 0.0345(17) 0.0291(16) 0.0458(18) 0.0184(14) 0.0130(15) 0.0099(13)
C10 0.0377(18) 0.0401(18) 0.058(2) 0.0336(17) 0.0219(17) 0.0152(15)
C11 0.0391(18) 0.0433(18) 0.0463(18) 0.0294(15) 0.0239(15) 0.0189(14)
C12 0.0465(19) 0.0457(19) 0.0354(17) 0.0288(15) 0.0269(15) 0.0249(16)
C13 0.0379(18) 0.0368(17) 0.0397(17) 0.0276(14) 0.0195(15) 0.0174(14)
C14 0.0314(17) 0.0344(17) 0.0312(16) 0.0207(14) 0.0141(14) 0.0153(14)
C15 0.0282(16) 0.0348(16) 0.0380(16) 0.0161(14) 0.0112(14) 0.0097(13)
C16 0.0273(16) 0.0325(15) 0.0281(14) 0.0165(13) 0.0106(13) 0.0100(13)
C17 0.094(4) 0.037(2) 0.040(2) 0.0183(19) 0.035(2) 0.009(2)
C18 0.130(5) 0.068(3) 0.076(3) 0.038(3) 0.059(4) 0.054(3)
N1 0.0276(14) 0.0235(13) 0.0330(14) 0.0130(11) 0.0104(12) 0.0078(11)
N2 0.0345(15) 0.0358(15) 0.0345(15) 0.0241(13) 0.0190(13) 0.0174(12)
O1 0.0193(10) 0.0265(11) 0.0185(10) 0.0115(9) 0.0053(8) 0.0073(8)
O2 0.0230(11) 0.0310(12) 0.0298(11) 0.0103(10) 0.0045(10) 0.0086(9)
O3 0.0266(12) 0.0392(13) 0.0422(13) 0.0221(11) 0.0068(11) 0.0148(10)
O4 0.0475(16) 0.0310(14) 0.0490(16) 0.0004(13) 0.0151(14) -0.0024(12)
O5 0.133(4) 0.063(2) 0.0415(18) -0.0055(17) 0.029(2) -0.035(2)
O6 0.0341(13) 0.0419(13) 0.0356(12) 0.0269(11) 0.0175(11) 0.0219(11)
O7 0.0380(14) 0.0561(16) 0.0588(16) 0.0440(14) 0.0233(13) 0.0287(12)
O1W 0.0326(14) 0.0448(15) 0.0297(12) 0.0129(11) 0.0105(11) 0.0038(11)
O2W 0.0361(14) 0.0392(14) 0.0436(14) 0.0234(12) 0.0177(12) 0.0169(11)

loop_
_atom_type_symbol
_atom_type_description
_atom_type_scat_dispersion_real
_atom_type_scat_dispersion_imag
_atom_type_scat_source
C C 0.0033 0.0016 'International Tables Vol C Tables 4.2.6.8 and 6.1.1.4'
H H 0.0000 0.0000 'International Tables Vol C Tables 4.2.6.8 and 6.1.1.4'
N N 0.0061 0.0033 'International Tables Vol C Tables 4.2.6.8 and 6.1.1.4'
O O 0.0106 0.0060 'International Tables Vol C Tables 4.2.6.8 and 6.1.1.4'
Mn Mn 0.3368 0.7283 'International Tables Vol C Tables 4.2.6.8 and 6.1.1.4'

loop_
_geom_angle_atom_site_label_1
_geom_angle_atom_site_label_2
_geom_angle_atom_site_label_3
_geom_angle
_geom_angle_site_symmetry_1
_geom_angle_site_symmetry_3
O4 Mn1 O1W 96.03(11) . .
O4 Mn1 O6 89.80(10) . .
O1W Mn1 O6 170.02(10) . .
O4 Mn1 O2 174.31(10) . 2_766
O1W Mn1 O2 87.60(9) . 2_766
O6 Mn1 O2 86.00(9) . 2_766
O4 Mn1 O2W 98.80(11) . .
O1W Mn1 O2W 100.18(10) . .
O6 Mn1 O2W 86.87(9) . .
O2 Mn1 O2W 84.81(9) 2_766 .
O4 Mn1 O1 100.71(10) . .
O1W Mn1 O1 96.13(9) . .
O6 Mn1 O1 74.78(8) . .
O2 Mn1 O1 74.48(7) 2_766 .
O2W Mn1 O1 153.01(8) . .
O6 Mn2 O2 176.92(9) . .
O6 Mn2 O1 98.39(8) . 2_766
O2 Mn2 O1 78.66(8) . 2_766
O6 Mn2 O1 78.33(8) . .
O2 Mn2 O1 100.66(9) . .
O1 Mn2 O1 89.98(7) 2_766 .
O6 Mn2 N1 106.98(9) . .
O2 Mn2 N1 75.95(9) . .
O1 Mn2 N1 154.61(9) 2_766 .
O1 Mn2 N1 94.22(9) . .
O6 Mn2 N2 75.56(9) . .
O2 Mn2 N2 105.47(10) . .
O1 Mn2 N2 95.01(9) 2_766 .
O1 Mn2 N2 153.87(9) . .
N1 Mn2 N2 92.16(10) . .
O6 Mn2 Mn2 87.67(7) . 2_766
O2 Mn2 Mn2 89.58(7) . 2_766
O1 Mn2 Mn2 45.18(6) 2_766 2_766
O1 Mn2 Mn2 44.81(5) . 2_766
N1 Mn2 Mn2 133.54(8) . 2_766
N2 Mn2 Mn2 134.29(8) . 2_766
C2 C1 H1A 109.5 . .
C2 C1 H1B 109.5 . .
H1A C1 H1B 109.5 . .
C2 C1 H1C 109.5 . .
H1A C1 H1C 109.5 . .
H1B C1 H1C 109.5 . .
C3 C2 C7 117.2(3) . .
C3 C2 C1 121.5(4) . .
C7 C2 C1 121.2(4) . .
C2 C3 C4 122.9(4) . .
C2 C3 H3 118.6 . .
C4 C3 H3 118.6 . .
C5 C4 C3 118.6(3) . .
C5 C4 C12 121.7(3) . 2_766
C3 C4 C12 119.2(3) . 2_766
O1 C5 C4 121.2(3) . .
O1 C5 C6 119.1(3) . .
C4 C5 C6 119.6(3) . .
C7 C6 C5 118.7(3) . .
C7 C6 C8 119.2(3) . .
C5 C6 C8 121.6(3) . .
C2 C7 C6 122.7(4) . .
C2 C7 H7 118.6 . .
C6 C7 H7 118.6 . .
C6 C8 N1 116.0(3) . .
C6 C8 H8A 108.3 . .
N1 C8 H8A 108.3 . .
C6 C8 H8B 108.3 . .
N1 C8 H8B 108.3 . .
H8A C8 H8B 107.4 . .
N1 C9 C10 116.1(3) . .
N1 C9 H9A 108.3 . .
C10 C9 H9A 108.3 . .
N1 C9 H9B 108.3 . .
C10 C9 H9B 108.3 . .
H9A C9 H9B 107.4 . .
C9 C10 C11 118.8(3) . .
C9 C10 H10A 107.6 . .
C11 C10 H10A 107.6 . .
C9 C10 H10B 107.6 . .
C11 C10 H10B 107.6 . .
H10A C10 H10B 107.0 . .
N2 C11 C10 116.9(3) . .
N2 C11 H11A 108.1 . .
C10 C11 H11A 108.1 . .
N2 C11 H11B 108.1 . .
C10 C11 H11B 108.1 . .
H11A C11 H11B 107.3 . .
N2 C12 C4 116.3(3) . 2_766
N2 C12 H12A 108.2 . .
C4 C12 H12A 108.2 2_766 .
N2 C12 H12B 108.2 . .
C4 C12 H12B 108.2 2_766 .
H12A C12 H12B 107.4 . .
N2 C13 C14 112.3(3) . .
N2 C13 H13A 109.1 . .
C14 C13 H13A 109.1 . .
N2 C13 H13B 109.1 . .
C14 C13 H13B 109.1 . .
H13A C13 H13B 107.9 . .
O7 C14 O6 124.6(3) . .
O7 C14 C13 119.1(3) . .
O6 C14 C13 116.2(3) . .
N1 C15 C16 112.8(3) . .
N1 C15 H15A 109.0 . .
C16 C15 H15A 109.0 . .
N1 C15 H15B 109.0 . .
C16 C15 H15B 109.0 . .
H15A C15 H15B 107.8 . .
O3 C16 O2 124.3(3) . .
O3 C16 C15 119.1(3) . .
O2 C16 C15 116.5(3) . .
O5 C17 O4 123.1(5) . .
O5 C17 C18 120.0(4) . .
O4 C17 C18 116.9(4) . .
C17 C18 H18A 109.5 . .
C17 C18 H18B 109.5 . .
H18A C18 H18B 109.5 . .
C17 C18 H18C 109.5 . .
H18A C18 H18C 109.5 . .
H18B C18 H18C 109.5 . .
C15 N1 C9 113.4(3) . .
C15 N1 C8 110.1(3) . .
C9 N1 C8 107.7(3) . .
C15 N1 Mn2 111.74(18) . .
C9 N1 Mn2 109.4(2) . .
C8 N1 Mn2 104.09(19) . .
C11 N2 C13 113.4(3) . .
C11 N2 C12 107.8(3) . .
C13 N2 C12 111.0(3) . .
C11 N2 Mn2 108.5(2) . .
C13 N2 Mn2 111.4(2) . .
C12 N2 Mn2 104.2(2) . .
C5 O1 Mn2 115.15(18) . 2_766
C5 O1 Mn2 116.18(18) . .
Mn2 O1 Mn2 90.02(7) 2_766 .
C5 O1 Mn1 127.26(18) . .
Mn2 O1 Mn1 101.32(8) 2_766 .
Mn2 O1 Mn1 99.73(8) . .
C16 O2 Mn2 119.7(2) . .
C16 O2 Mn1 134.6(2) . 2_766
Mn2 O2 Mn1 105.52(9) . 2_766
C17 O4 Mn1 147.3(3) . .
C14 O6 Mn2 121.6(2) . .
C14 O6 Mn1 130.8(2) . .
Mn2 O6 Mn1 107.00(10) . .
Mn1 O1W H1WA 117(2) . .
Mn1 O1W H1WB 124(2) . .
H1WA O1W H1WB 116.2(18) . .
Mn1 O2W H2WA 98(3) . .
Mn1 O2W H2WB 99(3) . .
H2WA O2W H2WB 114.4(18) . .

loop_
_geom_bond_atom_site_label_1
_geom_bond_atom_site_label_2
_geom_bond_distance
_geom_bond_site_symmetry_2
Mn1 O4 2.047(2) .
Mn1 O1W 2.123(3) .
Mn1 O6 2.186(2) .
Mn1 O2 2.235(2) 2_766
Mn1 O2W 2.237(3) .
Mn1 O1 2.331(2) .
Mn2 O6 2.135(2) .
Mn2 O2 2.164(2) .
Mn2 O1 2.197(2) 2_766
Mn2 O1 2.211(2) .
Mn2 N1 2.235(3) .
Mn2 N2 2.240(3) .
Mn2 Mn2 3.1171(10) 2_766
C1 C2 1.506(5) .
C1 H1A 0.9600 .
C1 H1B 0.9600 .
C1 H1C 0.9600 .
C2 C3 1.372(6) .
C2 C7 1.379(6) .
C3 C4 1.411(5) .
C3 H3 0.9300 .
C4 C5 1.391(5) .
C4 C12 1.506(5) 2_766
C5 O1 1.382(4) .
C5 C6 1.408(5) .
C6 C7 1.400(5) .
C6 C8 1.499(5) .
C7 H7 0.9300 .
C8 N1 1.499(5) .
C8 H8A 0.9700 .
C8 H8B 0.9700 .
C9 N1 1.486(4) .
C9 C10 1.522(6) .
C9 H9A 0.9700 .
C9 H9B 0.9700 .
C10 C11 1.531(5) .
C10 H10A 0.9700 .
C10 H10B 0.9700 .
C11 N2 1.483(4) .
C11 H11A 0.9700 .
C11 H11B 0.9700 .
C12 N2 1.489(4) .
C12 C4 1.506(5) 2_766
C12 H12A 0.9700 .
C12 H12B 0.9700 .
C13 N2 1.488(4) .
C13 C14 1.516(5) .
C13 H13A 0.9700 .
C13 H13B 0.9700 .
C14 O7 1.218(4) .
C14 O6 1.282(4) .
C15 N1 1.479(4) .
C15 C16 1.513(5) .
C15 H15A 0.9700 .
C15 H15B 0.9700 .
C16 O3 1.230(4) .
C16 O2 1.286(4) .
C17 O5 1.235(5) .
C17 O4 1.242(5) .
C17 C18 1.485(7) .
C18 H18A 0.9600 .
C18 H18B 0.9600 .
C18 H18C 0.9600 .
O1 Mn2 2.1967(19) 2_766
O2 Mn1 2.235(2) 2_766
O1W H1WA 0.849(10) .
O1W H1WB 0.847(10) .
O2W H2WA 0.854(10) .
O2W H2WB 0.848(10) .

loop_
_geom_hbond_atom_site_label_D
_geom_hbond_atom_site_label_H
_geom_hbond_atom_site_label_A
_geom_hbond_distance_DH
_geom_hbond_distance_HA
_geom_hbond_distance_DA
_geom_hbond_angle_DHA
_geom_hbond_site_symmetry_A
O1W H1WB O3 0.847(10) 1.921(19) 2.724(3) 158(4) 1_655
O2W H2WB O3 0.848(10) 1.893(13) 2.732(3) 170(4) 2_766
O1W H1WA O5 0.849(10) 1.737(14) 2.575(4) 169(4) 2_755
O2W H2WA O7 0.854(10) 1.887(16) 2.721(4) 165(4) .

loop_
_geom_torsion_atom_site_label_1
_geom_torsion_atom_site_label_2
_geom_torsion_atom_site_label_3
_geom_torsion_atom_site_label_4
_geom_torsion
_geom_torsion_site_symmetry_1
_geom_torsion_site_symmetry_4
C7 C2 C3 C4 -2.4(6) . .
C1 C2 C3 C4 -178.8(4) . .
C2 C3 C4 C5 -1.5(5) . .
C2 C3 C4 C12 170.3(3) . 2_766
C3 C4 C5 O1 -175.0(3) . .
C12 C4 C5 O1 13.5(5) 2_766 .
C3 C4 C5 C6 5.6(5) . .
C12 C4 C5 C6 -165.9(3) 2_766 .
O1 C5 C6 C7 174.8(3) . .
C4 C5 C6 C7 -5.8(5) . .
O1 C5 C6 C8 -13.6(4) . .
C4 C5 C6 C8 165.8(3) . .
C3 C2 C7 C6 2.2(6) . .
C1 C2 C7 C6 178.6(4) . .
C5 C6 C7 C2 1.8(5) . .
C8 C6 C7 C2 -169.9(3) . .
C7 C6 C8 N1 -109.9(4) . .
C5 C6 C8 N1 78.5(4) . .
N1 C9 C10 C11 -41.0(5) . .
C9 C10 C11 N2 -39.1(5) . .
N2 C13 C14 O7 165.8(3) . .
N2 C13 C14 O6 -16.8(4) . .
N1 C15 C16 O3 162.9(3) . .
N1 C15 C16 O2 -20.8(5) . .
C16 C15 N1 C9 141.3(3) . .
C16 C15 N1 C8 -98.1(3) . .
C16 C15 N1 Mn2 17.1(4) . .
C10 C9 N1 C15 -57.5(4) . .
C10 C9 N1 C8 -179.5(3) . .
C10 C9 N1 Mn2 67.9(3) . .
C6 C8 N1 C15 59.3(4) . .
C6 C8 N1 C9 -176.6(3) . .
C6 C8 N1 Mn2 -60.6(3) . .
O6 Mn2 N1 C15 172.9(2) . .
O2 Mn2 N1 C15 -8.1(2) . .
O1 Mn2 N1 C15 -9.1(4) 2_766 .
O1 Mn2 N1 C15 -108.1(2) . .
N2 Mn2 N1 C15 97.3(2) . .
Mn2 Mn2 N1 C15 -83.7(2) 2_766 .
O6 Mn2 N1 C9 46.5(2) . .
O2 Mn2 N1 C9 -134.5(2) . .
O1 Mn2 N1 C9 -135.5(2) 2_766 .
O1 Mn2 N1 C9 125.6(2) . .
N2 Mn2 N1 C9 -29.1(2) . .
Mn2 Mn2 N1 C9 149.87(18) 2_766 .
O6 Mn2 N1 C8 -68.4(2) . .
O2 Mn2 N1 C8 110.7(2) . .
O1 Mn2 N1 C8 109.6(3) 2_766 .
O1 Mn2 N1 C8 10.73(19) . .
N2 Mn2 N1 C8 -143.9(2) . .
Mn2 Mn2 N1 C8 35.0(2) 2_766 .
C10 C11 N2 C13 -56.3(4) . .
C10 C11 N2 C12 -179.6(3) . .
C10 C11 N2 Mn2 68.0(3) . .
C14 C13 N2 C11 141.2(3) . .
C14 C13 N2 C12 -97.3(3) . .
C14 C13 N2 Mn2 18.5(3) . .
C4 C12 N2 C11 -174.3(3) 2_766 .
C4 C12 N2 C13 61.0(4) 2_766 .
C4 C12 N2 Mn2 -59.1(3) 2_766 .
O6 Mn2 N2 C11 -137.4(2) . .
O2 Mn2 N2 C11 45.6(2) . .
O1 Mn2 N2 C11 125.2(2) 2_766 .
O1 Mn2 N2 C11 -134.6(2) . .
N1 Mn2 N2 C11 -30.4(2) . .
Mn2 Mn2 N2 C11 150.61(17) 2_766 .
O6 Mn2 N2 C13 -11.9(2) . .
O2 Mn2 N2 C13 171.1(2) . .
O1 Mn2 N2 C13 -109.3(2) 2_766 .
O1 Mn2 N2 C13 -9.1(3) . .
N1 Mn2 N2 C13 95.0(2) . .
Mn2 Mn2 N2 C13 -83.9(2) 2_766 .
O6 Mn2 N2 C12 107.9(2) . .
O2 Mn2 N2 C12 -69.1(2) . .
O1 Mn2 N2 C12 10.5(2) 2_766 .
O1 Mn2 N2 C12 110.8(2) . .
N1 Mn2 N2 C12 -145.1(2) . .
Mn2 Mn2 N2 C12 35.9(2) 2_766 .
C4 C5 O1 Mn2 38.0(3) . 2_766
C6 C5 O1 Mn2 -142.6(2) . 2_766
C4 C5 O1 Mn2 141.4(2) . .
C6 C5 O1 Mn2 -39.3(3) . .
C4 C5 O1 Mn1 -91.0(3) . .
C6 C5 O1 Mn1 88.4(3) . .
O6 Mn2 O1 C5 143.2(2) . .
O2 Mn2 O1 C5 -39.8(2) . .
O1 Mn2 O1 C5 -118.3(2) 2_766 .
N1 Mn2 O1 C5 36.7(2) . .
N2 Mn2 O1 C5 140.3(2) . .
Mn2 Mn2 O1 C5 -118.3(2) 2_766 .
O6 Mn2 O1 Mn2 -98.57(8) . 2_766
O2 Mn2 O1 Mn2 78.46(8) . 2_766
O1 Mn2 O1 Mn2 0.0 2_766 2_766
N1 Mn2 O1 Mn2 154.94(9) . 2_766
N2 Mn2 O1 Mn2 -101.4(2) . 2_766
O6 Mn2 O1 Mn1 2.92(8) . .
O2 Mn2 O1 Mn1 179.95(7) . .
O1 Mn2 O1 Mn1 101.49(8) 2_766 .
N1 Mn2 O1 Mn1 -103.57(9) . .
N2 Mn2 O1 Mn1 0.1(2) . .
Mn2 Mn2 O1 Mn1 101.49(8) 2_766 .
O4 Mn1 O1 C5 -49.9(3) . .
O1W Mn1 O1 C5 47.4(2) . .
O6 Mn1 O1 C5 -136.7(2) . .
O2 Mn1 O1 C5 133.2(3) 2_766 .
O2W Mn1 O1 C5 174.5(2) . .
O4 Mn1 O1 Mn2 175.93(10) . 2_766
O1W Mn1 O1 Mn2 -86.73(9) . 2_766
O6 Mn1 O1 Mn2 89.09(9) . 2_766
O2 Mn1 O1 Mn2 -0.94(9) 2_766 2_766
O2W Mn1 O1 Mn2 40.3(2) . 2_766
O4 Mn1 O1 Mn2 83.95(11) . .
O1W Mn1 O1 Mn2 -178.71(8) . .
O6 Mn1 O1 Mn2 -2.89(8) . .
O2 Mn1 O1 Mn2 -92.92(9) 2_766 .
O2W Mn1 O1 Mn2 -51.7(2) . .
O3 C16 O2 Mn2 -169.7(3) . .
C15 C16 O2 Mn2 14.2(4) . .
O3 C16 O2 Mn1 3.8(6) . 2_766
C15 C16 O2 Mn1 -172.3(2) . 2_766
O6 Mn2 O2 C16 159.1(16) . .
O1 Mn2 O2 C16 176.2(3) 2_766 .
O1 Mn2 O2 C16 88.4(2) . .
N1 Mn2 O2 C16 -3.3(2) . .
N2 Mn2 O2 C16 -91.7(3) . .
Mn2 Mn2 O2 C16 132.0(2) 2_766 .
O6 Mn2 O2 Mn1 -16.1(18) . 2_766
O1 Mn2 O2 Mn1 1.01(9) 2_766 2_766
O1 Mn2 O2 Mn1 -86.81(10) . 2_766
N1 Mn2 O2 Mn1 -178.53(13) . 2_766
N2 Mn2 O2 Mn1 93.13(11) . 2_766
Mn2 Mn2 O2 Mn1 -43.14(9) 2_766 2_766
O5 C17 O4 Mn1 -167.9(4) . .
C18 C17 O4 Mn1 13.5(8) . .
O1W Mn1 O4 C17 48.8(6) . .
O6 Mn1 O4 C17 -139.3(6) . .
O2 Mn1 O4 C17 178.3(9) 2_766 .
O2W Mn1 O4 C17 -52.5(6) . .
O1 Mn1 O4 C17 146.3(5) . .
O7 C14 O6 Mn2 -176.5(3) . .
C13 C14 O6 Mn2 6.3(4) . .
O7 C14 O6 Mn1 13.4(5) . .
C13 C14 O6 Mn1 -163.8(2) . .
O2 Mn2 O6 C14 113.3(17) . .
O1 Mn2 O6 C14 96.4(2) 2_766 .
O1 Mn2 O6 C14 -175.4(2) . .
N1 Mn2 O6 C14 -84.5(2) . .
N2 Mn2 O6 C14 3.3(2) . .
Mn2 Mn2 O6 C14 140.4(2) 2_766 .
O2 Mn2 O6 Mn1 -74.5(17) . .
O1 Mn2 O6 Mn1 -91.45(10) 2_766 .
O1 Mn2 O6 Mn1 -3.21(8) . .
N1 Mn2 O6 Mn1 87.68(12) . .
N2 Mn2 O6 Mn1 175.50(12) . .
Mn2 Mn2 O6 Mn1 -47.43(8) 2_766 .
O4 Mn1 O6 C14 73.1(3) . .
O1W Mn1 O6 C14 -161.0(5) . .
O2 Mn1 O6 C14 -110.7(3) 2_766 .
O2W Mn1 O6 C14 -25.7(3) . .
O1 Mn1 O6 C14 174.3(3) . .
O4 Mn1 O6 Mn2 -98.07(12) . .
O1W Mn1 O6 Mn2 27.8(6) . .
O2 Mn1 O6 Mn2 78.09(10) 2_766 .
O2W Mn1 O6 Mn2 163.10(11) . .
O1 Mn1 O6 Mn2 3.09(8) . .
